data_7709768
loop_
_publ_author_name
'Johnson, Alice'
'Iffland, Linda'
'Northcote-Smith, Joshua'
'Singh, Kuldip'
'Ortu, Fabrizio'
'Apfel, Ulf-Peter'
'Suntharalingam, Kogularamanan'

_publ_section_title
;
 A bioinspired redox-modulating copper(II)-macrocyclic complex bearing
 non-steroidal anti-inflammatory drugs with anti-cancer stem cell activity
;
_journal_name_full 'Dalton Transactions'
_journal_paper_doi 10.1039/D2DT00788F
_journal_year 2022
_chemical_formula_moiety 'C38 H42 Cl4 Cu N4 O4 S2, H2 O'
_chemical_formula_sum 'C38 H44 Cl4 Cu N4 O5 S2'
_chemical_formula_weight 906.23
_space_group_crystal_system monoclinic
_space_group_IT_number 15
_space_group_name_Hall '-C 2yc'
_space_group_name_H-M_alt 'C 1 2/c 1'
_atom_sites_solution_hydrogens mixed
_atom_sites_solution_primary direct
_atom_sites_solution_secondary difmap
_audit_creation_date 2021-12-22
_audit_creation_method
;
Olex2 1.3
(compiled 2020.11.12 svn.r5f609507 for OlexSys, GUI svn.r6403)
;
_audit_update_record
;
2021-12-22 deposited with the CCDC.	2022-03-16 downloaded from the CCDC.
;
_cell_angle_alpha 90
_cell_angle_beta 120.693(4)
_cell_angle_gamma 90
_cell_formula_units_Z 4
_cell_length_a 19.076(5)
_cell_length_b 15.842(5)
_cell_length_c 15.133(4)
_cell_measurement_reflns_used 942
_cell_measurement_temperature 150(2)
_cell_measurement_theta_max 26.822
_cell_measurement_theta_min 2.572
_cell_volume 3932.6(19)
_computing_cell_refinement 'Bruker SMART'
_computing_data_collection 'Bruker SMART'
_computing_data_reduction 'Bruker SHELXTL'
_computing_molecular_graphics 'Olex2 1.3 (Dolomanov et al., 2009)'
_computing_publication_material 'Olex2 1.3 (Dolomanov et al., 2009)'
_computing_structure_refinement 'SHELXL 2018/3 (Sheldrick, 2015)'
_computing_structure_solution 'Bruker SHELXTL'
_diffrn_ambient_temperature 150.15
_diffrn_measured_fraction_theta_full 0.999
_diffrn_measured_fraction_theta_max 0.996
_diffrn_measurement_device_type 'Bruker Apex 2000 CCD area detector'
_diffrn_measurement_method 'phi and omega scans'
_diffrn_radiation_type MoK\a
_diffrn_radiation_wavelength 0.71073
_diffrn_reflns_av_R_equivalents 0.0392
_diffrn_reflns_av_unetI/netI 0.0337
_diffrn_reflns_Laue_measured_fraction_full 0.999
_diffrn_reflns_Laue_measured_fraction_max 0.996
_diffrn_reflns_limit_h_max 24
_diffrn_reflns_limit_h_min -24
_diffrn_reflns_limit_k_max 20
_diffrn_reflns_limit_k_min -20
_diffrn_reflns_limit_l_max 19
_diffrn_reflns_limit_l_min -19
_diffrn_reflns_number 15933
_diffrn_reflns_point_group_measured_fraction_full 0.999
_diffrn_reflns_point_group_measured_fraction_max 0.996
_diffrn_reflns_theta_full 25.242
_diffrn_reflns_theta_max 26.996
_diffrn_reflns_theta_min 1.787
_exptl_absorpt_coefficient_mu 0.983
_exptl_absorpt_correction_T_max 0.837
_exptl_absorpt_correction_T_min 0.585
_exptl_absorpt_correction_type empirical
_exptl_absorpt_process_details
;
absoprtion correction based on 9874 reflections(SADABS);Rint 0.1114 before
correction and 0.0347 after.
;
_exptl_crystal_colour purple
_exptl_crystal_density_diffrn 1.531
_exptl_crystal_description block
_exptl_crystal_F_000 1876
_exptl_crystal_size_max 0.5
_exptl_crystal_size_mid 0.34
_exptl_crystal_size_min 0.25
_refine_diff_density_max 0.540
_refine_diff_density_min -0.337
_refine_diff_density_rms 0.069
_refine_ls_extinction_method none
_refine_ls_goodness_of_fit_ref 1.052
_refine_ls_hydrogen_treatment constr
_refine_ls_matrix_type full
_refine_ls_number_parameters 246
_refine_ls_number_reflns 4278
_refine_ls_number_restraints 0
_refine_ls_restrained_S_all 1.052
_refine_ls_R_factor_all 0.0449
_refine_ls_R_factor_gt 0.0368
_refine_ls_shift/su_max 0.000
_refine_ls_shift/su_mean 0.000
_refine_ls_structure_factor_coef Fsqd
_refine_ls_weighting_details 'w=1/[\s^2^(Fo^2^)+(0.0505P)^2^+1.1928P] where P=(Fo^2^+2Fc^2^)/3'
_refine_ls_weighting_scheme calc
_refine_ls_wR_factor_gt 0.0887
_refine_ls_wR_factor_ref 0.0920
_reflns_Friedel_coverage 0.000
_reflns_number_gt 3671
_reflns_number_total 4278
_reflns_threshold_expression 'I > 2\s(I)'
_cod_data_source_file d2dt00788f2.cif
_cod_data_source_block 1
_cod_original_cell_volume 3932.5(19)
_cod_database_code 7709768
_shelx_shelxl_version_number 2018/3
_shelx_space_group_comment
;
The symmetry employed for this shelxl refinement is uniquely defined
by the following loop, which should always be used as a source of
symmetry information in preference to the above space-group names.
They are only intended as comments.
;
_olex2_refinement_description
;
1. Fixed Uiso
 At 1.2 times of:
  All C(H) groups, All C(H,H) groups, All N(H) groups, All O(H) groups
2.a Riding coordinates:
 N1(H1), N2(H2), O3(H3)
2.b Secondary CH2 refined with riding coordinates:
 C1(H1A,H1B), C2(H2A,H2B), C3(H3A,H3B), C4(H4A,H4B), C5(H5A,H5B), C18(H18A,H18B)
2.c Aromatic/amide H refined with riding coordinates:
 C7(H7), C8(H8), C9(H9), C14(H14), C15(H15), C16(H16), C17(H17)
;
_olex2_submission_special_instructions 'No special instructions were received'

loop_
_space_group_symop_operation_xyz
'x, y, z'
'-x, y, -z+1/2'
'x+1/2, y+1/2, z'
'-x+1/2, y+1/2, -z+1/2'
'-x, -y, -z'
'x, -y, z-1/2'
'-x+1/2, -y+1/2, -z'
'x+1/2, -y+1/2, z-1/2'

loop_
_atom_site_label
_atom_site_type_symbol
_atom_site_fract_x
_atom_site_fract_y
_atom_site_fract_z
_atom_site_U_iso_or_equiv
_atom_site_adp_type
_atom_site_occupancy
_atom_site_site_symmetry_order
_atom_site_calc_flag
_atom_site_refinement_flags_posn
_atom_site_refinement_flags_adp
_atom_site_refinement_flags_occupancy
_atom_site_disorder_assembly
_atom_site_disorder_group
Cu1 Cu 0.250000 0.250000 0.000000 0.02004(11) Uani 1 2 d S . P . .
Cl1 Cl 0.13194(3) 0.39271(3) 0.23769(4) 0.02670(13) Uani 1 1 d . . . . .
Cl2 Cl 0.18254(3) 0.11260(3) 0.46692(4) 0.02746(13) Uani 1 1 d . . . . .
S1 S 0.23669(3) 0.10364(3) -0.01404(4) 0.02320(13) Uani 1 1 d . . . . .
O1 O 0.26946(9) 0.23914(9) 0.17696(12) 0.0255(3) Uani 1 1 d . . . . .
O2 O 0.39663(9) 0.18888(10) 0.25451(12) 0.0296(4) Uani 1 1 d . . . . .
N1 N 0.12728(10) 0.25515(10) -0.06152(13) 0.0212(4) Uani 1 1 d . . . . .
H1 H 0.115081 0.276096 -0.121184 0.025 Uiso 1 1 d R U . . .
N2 N 0.19070(10) 0.21634(11) 0.30625(13) 0.0210(4) Uani 1 1 d . . . . .
H2 H 0.211843 0.247932 0.283808 0.025 Uiso 1 1 d R U . . .
C1 C 0.13244(13) 0.11163(14) -0.12010(18) 0.0280(5) Uani 1 1 d . . . . .
H1A H 0.130839 0.135534 -0.181548 0.034 Uiso 1 1 calc R U . . .
H1B H 0.106146 0.055378 -0.137829 0.034 Uiso 1 1 calc R U . . .
C2 C 0.08951(14) 0.16978(14) -0.08292(18) 0.0285(5) Uani 1 1 d . . . . .
H2A H 0.030991 0.173885 -0.135997 0.034 Uiso 1 1 calc R U . . .
H2B H 0.093838 0.146426 -0.019637 0.034 Uiso 1 1 calc R U . . .
C3 C 0.09465(13) 0.30666(14) -0.00877(17) 0.0255(5) Uani 1 1 d . . . . .
H3A H 0.115317 0.283186 0.060863 0.031 Uiso 1 1 calc R U . . .
H3B H 0.034532 0.301213 -0.046915 0.031 Uiso 1 1 calc R U . . .
C4 C 0.29422(14) 0.07859(14) -0.07548(17) 0.0262(5) Uani 1 1 d . . . . .
H4A H 0.288526 0.017854 -0.093266 0.031 Uiso 1 1 calc R U . . .
H4B H 0.273380 0.111696 -0.139573 0.031 Uiso 1 1 calc R U . . .
C5 C 0.38364(14) 0.09998(14) -0.00131(17) 0.0271(5) Uani 1 1 d . . . . .
H5A H 0.398938 0.078151 0.067543 0.033 Uiso 1 1 calc R U . . .
H5B H 0.417164 0.069697 -0.023951 0.033 Uiso 1 1 calc R U . . .
C6 C 0.12057(12) 0.33698(12) 0.32865(15) 0.0194(4) Uani 1 1 d . . . . .
C7 C 0.08236(12) 0.37614(13) 0.37427(16) 0.0229(4) Uani 1 1 d . . . . .
H7 H 0.062595 0.432268 0.356128 0.027 Uiso 1 1 calc R U . . .
C8 C 0.07336(13) 0.33212(14) 0.44695(16) 0.0257(5) Uani 1 1 d . . . . .
H8 H 0.046452 0.357812 0.478278 0.031 Uiso 1 1 calc R U . . .
C9 C 0.10350(13) 0.25067(13) 0.47415(16) 0.0246(5) Uani 1 1 d . . . . .
H9 H 0.097720 0.220622 0.524400 0.029 Uiso 1 1 calc R U . . .
C10 C 0.14203(12) 0.21353(13) 0.42757(15) 0.0208(4) Uani 1 1 d . . . . .
C11 C 0.15091(12) 0.25437(12) 0.35187(15) 0.0189(4) Uani 1 1 d . . . . .
C12 C 0.15825(12) 0.14264(13) 0.24455(14) 0.0190(4) Uani 1 1 d . . . . .
C13 C 0.21070(12) 0.09200(12) 0.22798(15) 0.0179(4) Uani 1 1 d . . . . .
C14 C 0.17831(13) 0.01984(13) 0.16748(15) 0.0228(4) Uani 1 1 d . . . . .
H14 H 0.212746 -0.014813 0.154544 0.027 Uiso 1 1 calc R U . . .
C15 C 0.09712(13) -0.00255(14) 0.12574(16) 0.0282(5) Uani 1 1 d . . . . .
H15 H 0.076529 -0.052316 0.085500 0.034 Uiso 1 1 calc R U . . .
C16 C 0.04646(13) 0.04812(15) 0.14320(17) 0.0293(5) Uani 1 1 d . . . . .
H16 H -0.009202 0.033205 0.114925 0.035 Uiso 1 1 calc R U . . .
C17 C 0.07671(13) 0.12054(14) 0.20180(16) 0.0246(4) Uani 1 1 d . . . . .
H17 H 0.041470 0.155491 0.212933 0.030 Uiso 1 1 calc R U . . .
C18 C 0.30032(12) 0.11276(12) 0.27797(15) 0.0194(4) Uani 1 1 d . . . . .
H18A H 0.329042 0.061815 0.274861 0.023 Uiso 1 1 calc R U . . .
H18B H 0.321321 0.125069 0.351447 0.023 Uiso 1 1 calc R U . . .
C19 C 0.32303(12) 0.18655(12) 0.23240(15) 0.0198(4) Uani 1 1 d . . . . .
O3 O 0.500000 0.06431(14) 0.250000 0.0324(5) Uani 1 2 d S T P . .
H3 H 0.474000 0.097176 0.261460 0.039 Uiso 1 1 d R U . . .

loop_
_atom_site_aniso_label
_atom_site_aniso_U_11
_atom_site_aniso_U_22
_atom_site_aniso_U_33
_atom_site_aniso_U_23
_atom_site_aniso_U_13
_atom_site_aniso_U_12
Cu1 0.02001(18) 0.01768(19) 0.0247(2) -0.00287(13) 0.01302(16) -0.00131(13)
Cl1 0.0318(3) 0.0233(3) 0.0300(3) 0.0044(2) 0.0194(2) -0.0011(2)
Cl2 0.0310(3) 0.0227(3) 0.0263(3) 0.00554(19) 0.0129(2) 0.0026(2)
S1 0.0316(3) 0.0194(3) 0.0240(3) -0.00078(19) 0.0181(2) -0.0016(2)
O1 0.0243(7) 0.0255(8) 0.0302(8) 0.0098(6) 0.0165(7) 0.0059(6)
O2 0.0208(8) 0.0385(9) 0.0308(9) 0.0081(7) 0.0142(7) 0.0019(6)
N1 0.0230(9) 0.0241(9) 0.0199(9) 0.0006(7) 0.0135(8) -0.0016(7)
N2 0.0225(8) 0.0198(9) 0.0265(9) -0.0030(7) 0.0167(8) -0.0026(7)
C1 0.0290(11) 0.0251(11) 0.0292(12) -0.0064(9) 0.0143(10) -0.0093(9)
C2 0.0268(11) 0.0297(12) 0.0311(12) -0.0015(9) 0.0164(10) -0.0051(9)
C3 0.0241(10) 0.0321(12) 0.0229(11) 0.0014(9) 0.0140(9) 0.0026(9)
C4 0.0369(12) 0.0234(11) 0.0243(11) -0.0016(8) 0.0200(10) 0.0044(9)
C5 0.0319(12) 0.0292(12) 0.0241(11) 0.0052(9) 0.0171(10) 0.0112(9)
C6 0.0187(9) 0.0211(10) 0.0176(10) 0.0000(7) 0.0087(8) -0.0032(8)
C7 0.0191(10) 0.0221(10) 0.0229(11) -0.0042(8) 0.0074(9) 0.0007(8)
C8 0.0225(10) 0.0333(12) 0.0230(11) -0.0066(9) 0.0128(9) -0.0002(9)
C9 0.0242(10) 0.0324(12) 0.0180(10) -0.0003(8) 0.0115(9) -0.0022(9)
C10 0.0190(9) 0.0207(10) 0.0183(10) 0.0013(8) 0.0063(8) 0.0006(8)
C11 0.0161(9) 0.0222(10) 0.0173(10) -0.0037(7) 0.0076(8) -0.0037(8)
C12 0.0221(10) 0.0195(10) 0.0160(9) -0.0002(7) 0.0102(8) -0.0017(8)
C13 0.0201(9) 0.0183(10) 0.0157(9) 0.0036(7) 0.0094(8) 0.0026(8)
C14 0.0274(11) 0.0218(10) 0.0190(10) -0.0003(8) 0.0118(9) 0.0021(8)
C15 0.0324(12) 0.0270(11) 0.0209(11) -0.0055(8) 0.0106(10) -0.0080(10)
C16 0.0214(10) 0.0396(13) 0.0235(11) -0.0044(9) 0.0091(9) -0.0082(10)
C17 0.0218(10) 0.0319(12) 0.0226(11) -0.0013(8) 0.0130(9) 0.0007(9)
C18 0.0195(10) 0.0193(10) 0.0184(10) 0.0014(7) 0.0090(9) 0.0034(8)
C19 0.0213(10) 0.0234(10) 0.0170(10) -0.0026(8) 0.0116(9) -0.0010(8)
O3 0.0322(12) 0.0295(12) 0.0314(12) 0.000 0.0132(10) 0.000

loop_
_atom_type_symbol
_atom_type_description
_atom_type_scat_dispersion_real
_atom_type_scat_dispersion_imag
_atom_type_scat_source
C C 0.0033 0.0016 'International Tables Vol C Tables 4.2.6.8 and 6.1.1.4'
H H 0.0000 0.0000 'International Tables Vol C Tables 4.2.6.8 and 6.1.1.4'
N N 0.0061 0.0033 'International Tables Vol C Tables 4.2.6.8 and 6.1.1.4'
O O 0.0106 0.0060 'International Tables Vol C Tables 4.2.6.8 and 6.1.1.4'
S S 0.1246 0.1234 'International Tables Vol C Tables 4.2.6.8 and 6.1.1.4'
Cl Cl 0.1484 0.1585 'International Tables Vol C Tables 4.2.6.8 and 6.1.1.4'
Cu Cu 0.3201 1.2651 'International Tables Vol C Tables 4.2.6.8 and 6.1.1.4'

loop_
_geom_angle_atom_site_label_1
_geom_angle_atom_site_label_2
_geom_angle_atom_site_label_3
_geom_angle
_geom_angle_site_symmetry_1
_geom_angle_site_symmetry_3
_geom_angle_publ_flag
S1 Cu1 S1 180.0 . 7 ?
S1 Cu1 O1 91.20(4) 7 . ?
S1 Cu1 O1 88.80(4) . . ?
N1 Cu1 S1 87.23(5) . . ?
N1 Cu1 S1 92.77(5) 7 . ?
N1 Cu1 S1 87.23(5) 7 7 ?
N1 Cu1 S1 92.77(5) . 7 ?
N1 Cu1 O1 90.00(6) . . ?
N1 Cu1 O1 90.00(6) 7 . ?
N1 Cu1 N1 180.00(9) 7 . ?
C1 S1 Cu1 91.75(7) . . ?
C4 S1 Cu1 101.47(7) . . ?
C4 S1 C1 103.86(11) . . ?
C19 O1 Cu1 112.67(13) . . ?
Cu1 N1 H1 97.2 . . ?
C2 N1 Cu1 112.33(13) . . ?
C2 N1 H1 106.0 . . ?
C3 N1 Cu1 118.52(13) . . ?
C3 N1 H1 112.5 . . ?
C3 N1 C2 109.12(16) . . ?
C11 N2 H2 116.7 . . ?
C11 N2 C12 120.91(16) . . ?
C12 N2 H2 111.8 . . ?
S1 C1 H1A 110.6 . . ?
S1 C1 H1B 110.6 . . ?
H1A C1 H1B 108.7 . . ?
C2 C1 S1 105.64(15) . . ?
C2 C1 H1A 110.6 . . ?
C2 C1 H1B 110.6 . . ?
N1 C2 C1 109.82(17) . . ?
N1 C2 H2A 109.7 . . ?
N1 C2 H2B 109.7 . . ?
C1 C2 H2A 109.7 . . ?
C1 C2 H2B 109.7 . . ?
H2A C2 H2B 108.2 . . ?
N1 C3 H3A 108.5 . . ?
N1 C3 H3B 108.5 . . ?
N1 C3 C5 114.91(17) . 7 ?
H3A C3 H3B 107.5 . . ?
C5 C3 H3A 108.5 7 . ?
C5 C3 H3B 108.5 7 . ?
S1 C4 H4A 110.0 . . ?
S1 C4 H4B 110.0 . . ?
H4A C4 H4B 108.4 . . ?
C5 C4 S1 108.48(15) . . ?
C5 C4 H4A 110.0 . . ?
C5 C4 H4B 110.0 . . ?
C3 C5 C4 115.73(18) 7 . ?
C3 C5 H5A 108.3 7 . ?
C3 C5 H5B 108.3 7 . ?
C4 C5 H5A 108.3 . . ?
C4 C5 H5B 108.3 . . ?
H5A C5 H5B 107.4 . . ?
C7 C6 Cl1 118.59(16) . . ?
C7 C6 C11 123.38(19) . . ?
C11 C6 Cl1 118.03(15) . . ?
C6 C7 H7 120.6 . . ?
C6 C7 C8 118.81(19) . . ?
C8 C7 H7 120.6 . . ?
C7 C8 H8 119.9 . . ?
C7 C8 C9 120.24(19) . . ?
C9 C8 H8 119.9 . . ?
C8 C9 H9 120.3 . . ?
C10 C9 C8 119.5(2) . . ?
C10 C9 H9 120.3 . . ?
C9 C10 Cl2 118.32(16) . . ?
C9 C10 C11 122.59(19) . . ?
C11 C10 Cl2 119.08(15) . . ?
N2 C11 C6 122.55(18) . . ?
N2 C11 C10 121.92(18) . . ?
C10 C11 C6 115.47(18) . . ?
C13 C12 N2 118.39(17) . . ?
C17 C12 N2 121.34(18) . . ?
C17 C12 C13 120.27(19) . . ?
C12 C13 C18 120.97(17) . . ?
C14 C13 C12 117.95(18) . . ?
C14 C13 C18 121.03(17) . . ?
C13 C14 H14 119.2 . . ?
C15 C14 C13 121.69(19) . . ?
C15 C14 H14 119.2 . . ?
C14 C15 H15 120.3 . . ?
C16 C15 C14 119.5(2) . . ?
C16 C15 H15 120.3 . . ?
C15 C16 H16 120.0 . . ?
C15 C16 C17 120.1(2) . . ?
C17 C16 H16 120.0 . . ?
C12 C17 H17 119.7 . . ?
C16 C17 C12 120.6(2) . . ?
C16 C17 H17 119.7 . . ?
C13 C18 H18A 108.1 . . ?
C13 C18 H18B 108.1 . . ?
C13 C18 C19 116.72(16) . . ?
H18A C18 H18B 107.3 . . ?
C19 C18 H18A 108.1 . . ?
C19 C18 H18B 108.1 . . ?
O1 C19 O2 124.98(19) . . ?
O1 C19 C18 119.27(17) . . ?
O2 C19 C18 115.74(17) . . ?
H3 O3 H3 98.4 . 2_655 ?

loop_
_geom_bond_atom_site_label_1
_geom_bond_atom_site_label_2
_geom_bond_distance
_geom_bond_site_symmetry_2
_geom_bond_publ_flag
Cu1 S1 2.3303(8) 7 ?
Cu1 S1 2.3303(8) . ?
Cu1 O1 2.5148(17) . ?
Cu1 N1 2.0319(18) . ?
Cu1 N1 2.0319(18) 7 ?
Cl1 C6 1.740(2) . ?
Cl2 C10 1.743(2) . ?
S1 C1 1.814(2) . ?
S1 C4 1.808(2) . ?
O1 C19 1.252(2) . ?
O2 C19 1.267(2) . ?
N1 H1 0.8746 . ?
N1 C2 1.488(3) . ?
N1 C3 1.482(3) . ?
N2 H2 0.8174 . ?
N2 C11 1.397(3) . ?
N2 C12 1.424(3) . ?
C1 H1A 0.9900 . ?
C1 H1B 0.9900 . ?
C1 C2 1.519(3) . ?
C2 H2A 0.9900 . ?
C2 H2B 0.9900 . ?
C3 H3A 0.9900 . ?
C3 H3B 0.9900 . ?
C3 C5 1.522(3) 7 ?
C4 H4A 0.9900 . ?
C4 H4B 0.9900 . ?
C4 C5 1.526(3) . ?
C5 H5A 0.9900 . ?
C5 H5B 0.9900 . ?
C6 C7 1.381(3) . ?
C6 C11 1.401(3) . ?
C7 H7 0.9500 . ?
C7 C8 1.385(3) . ?
C8 H8 0.9500 . ?
C8 C9 1.387(3) . ?
C9 H9 0.9500 . ?
C9 C10 1.383(3) . ?
C10 C11 1.399(3) . ?
C12 C13 1.401(3) . ?
C12 C17 1.390(3) . ?
C13 C14 1.396(3) . ?
C13 C18 1.511(3) . ?
C14 H14 0.9500 . ?
C14 C15 1.387(3) . ?
C15 H15 0.9500 . ?
C15 C16 1.381(3) . ?
C16 H16 0.9500 . ?
C16 C17 1.383(3) . ?
C17 H17 0.9500 . ?
C18 H18A 0.9900 . ?
C18 H18B 0.9900 . ?
C18 C19 1.528(3) . ?
O3 H3 0.7969 2_655 ?
O3 H3 0.7969 . ?

loop_
_geom_hbond_atom_site_label_D
_geom_hbond_atom_site_label_H
_geom_hbond_atom_site_label_A
_geom_hbond_distance_DH
_geom_hbond_distance_HA
_geom_hbond_distance_DA
_geom_hbond_angle_DHA
_geom_hbond_site_symmetry_A
_geom_hbond_publ_flag
N1 H1 O2 0.87 1.99 2.857(2) 169.9 7 yes
N2 H2 O1 0.82 2.38 3.036(2) 138.1 . yes
O3 H3 O2 0.80 2.04 2.815(2) 166.1 . yes

loop_
_geom_torsion_atom_site_label_1
_geom_torsion_atom_site_label_2
_geom_torsion_atom_site_label_3
_geom_torsion_atom_site_label_4
_geom_torsion
_geom_torsion_site_symmetry_1
_geom_torsion_site_symmetry_2
_geom_torsion_site_symmetry_3
_geom_torsion_site_symmetry_4
_geom_torsion_publ_flag
Cu1 S1 C1 C2 -52.09(14) . . . . ?
Cu1 S1 C4 C5 65.88(15) . . . . ?
Cu1 O1 C19 O2 58.0(2) . . . . ?
Cu1 O1 C19 C18 -121.69(16) . . . . ?
Cu1 N1 C2 C1 -36.8(2) . . . . ?
Cu1 N1 C3 C5 60.0(2) . . . 7 ?
Cl1 C6 C7 C8 -179.82(16) . . . . ?
Cl1 C6 C11 N2 1.1(3) . . . . ?
Cl1 C6 C11 C10 178.31(14) . . . . ?
Cl2 C10 C11 N2 0.6(3) . . . . ?
Cl2 C10 C11 C6 -176.67(14) . . . . ?
S1 C1 C2 N1 63.0(2) . . . . ?
S1 C4 C5 C3 -76.7(2) . . . 7 ?
N2 C12 C13 C14 179.94(18) . . . . ?
N2 C12 C13 C18 2.6(3) . . . . ?
N2 C12 C17 C16 -179.13(19) . . . . ?
C1 S1 C4 C5 160.59(15) . . . . ?
C2 N1 C3 C5 -169.80(18) . . . 7 ?
C3 N1 C2 C1 -170.38(18) . . . . ?
C4 S1 C1 C2 -154.36(15) . . . . ?
C6 C7 C8 C9 1.0(3) . . . . ?
C7 C6 C11 N2 -178.82(18) . . . . ?
C7 C6 C11 C10 -1.6(3) . . . . ?
C7 C8 C9 C10 -0.5(3) . . . . ?
C8 C9 C10 Cl2 177.66(16) . . . . ?
C8 C9 C10 C11 -1.1(3) . . . . ?
C9 C10 C11 N2 179.35(19) . . . . ?
C9 C10 C11 C6 2.1(3) . . . . ?
C11 N2 C12 C13 -159.93(18) . . . . ?
C11 N2 C12 C17 19.7(3) . . . . ?
C11 C6 C7 C8 0.1(3) . . . . ?
C12 N2 C11 C6 -118.0(2) . . . . ?
C12 N2 C11 C10 65.0(3) . . . . ?
C12 C13 C14 C15 -0.9(3) . . . . ?
C12 C13 C18 C19 -75.2(2) . . . . ?
C13 C12 C17 C16 0.5(3) . . . . ?
C13 C14 C15 C16 0.8(3) . . . . ?
C13 C18 C19 O1 18.6(3) . . . . ?
C13 C18 C19 O2 -161.17(17) . . . . ?
C14 C13 C18 C19 107.6(2) . . . . ?
C14 C15 C16 C17 0.0(3) . . . . ?
C15 C16 C17 C12 -0.7(3) . . . . ?
C17 C12 C13 C14 0.3(3) . . . . ?
C17 C12 C13 C18 -177.05(18) . . . . ?
C18 C13 C14 C15 176.39(18) . . . . ?
